data_7048092
loop_
_publ_author_name
'Srinivasan, Anandi'
'Wang, Xiaoping'
'Cl\'erac, Rodolphe'
'Rouzi\`eres, Mathieu'
'Falvello, Larry R.'
'McGrady, John E.'
'Hillard, Elizabeth A.'

_publ_section_title
;
 Temperature dependence of the spin state and geometry in tricobalt
 paddlewheel complexes with halide axial ligands.
;
_journal_issue 46
_journal_name_full 'Dalton transactions (Cambridge, England : 2003)'
_journal_page_first 16798
_journal_page_last 16806
_journal_paper_doi 10.1039/c8dt03833c
_journal_volume 47
_journal_year 2018
_chemical_formula_moiety 'C40 H32 Cl2 Co3 N12, C4 H10 O'
_chemical_formula_sum 'C44 H42 Cl2 Co3 N12 O'
_chemical_formula_weight 1002.58
_chemical_melting_point ?
_space_group_crystal_system monoclinic
_space_group_IT_number 14
_space_group_name_Hall '-P 2ybc'
_space_group_name_H-M_alt 'P 1 21/c 1'
_symmetry_space_group_name_Hall '-P 2ybc'
_symmetry_space_group_name_H-M 'P 1 21/c 1'
_atom_sites_solution_hydrogens geom
_audit_creation_method SHELXL-2016/4
_audit_update_record
;
2018-09-03 deposited with the CCDC.
2018-11-07 downloaded from the CCDC.
;
_cell_angle_alpha 90
_cell_angle_beta 98.357(5)
_cell_angle_gamma 90
_cell_formula_units_Z 4
_cell_length_a 15.9782(17)
_cell_length_b 15.8417(18)
_cell_length_c 17.110(2)
_cell_measurement_reflns_used 9857
_cell_measurement_temperature 298(2)
_cell_measurement_theta_max 27.412
_cell_measurement_theta_min 2.41
_cell_volume 4284.9(8)
_computing_structure_refinement 'SHELXL-2016/4 (Sheldrick, 2016)'
_diffrn_ambient_temperature 298(2)
_diffrn_measured_fraction_theta_full 1.000
_diffrn_measured_fraction_theta_max 0.996
_diffrn_measurement_device_type 'Bruker APEX-II CCD'
_diffrn_measurement_method '\f and \w scans'
_diffrn_radiation_type MoK\a
_diffrn_radiation_wavelength 0.71073
_diffrn_reflns_av_R_equivalents 0.0518
_diffrn_reflns_av_unetI/netI 0.0314
_diffrn_reflns_Laue_measured_fraction_full 1.000
_diffrn_reflns_Laue_measured_fraction_max 0.996
_diffrn_reflns_limit_h_max 21
_diffrn_reflns_limit_h_min -21
_diffrn_reflns_limit_k_max 21
_diffrn_reflns_limit_k_min -21
_diffrn_reflns_limit_l_max 22
_diffrn_reflns_limit_l_min -22
_diffrn_reflns_number 111519
_diffrn_reflns_point_group_measured_fraction_full 1.000
_diffrn_reflns_point_group_measured_fraction_max 0.996
_diffrn_reflns_theta_full 25.242
_diffrn_reflns_theta_max 28.344
_diffrn_reflns_theta_min 1.761
_diffrn_source 'sealed tube'
_exptl_absorpt_coefficient_mu 1.324
_exptl_absorpt_correction_T_max 0.7457
_exptl_absorpt_correction_T_min 0.6861
_exptl_absorpt_correction_type multi-scan
_exptl_absorpt_process_details 'SADABS (Bruker, 2003)'
_exptl_crystal_colour 'Dark green'
_exptl_crystal_density_diffrn 1.554
_exptl_crystal_description Blocks
_exptl_crystal_F_000 2052
_exptl_crystal_preparation 'Magnetic properties'
_exptl_crystal_recrystallization_method 'Re-crystallisation from solvent: DMF, ether'
_exptl_crystal_size_max 0.062
_exptl_crystal_size_mid 0.045
_exptl_crystal_size_min 0.033
_refine_diff_density_max 0.935
_refine_diff_density_min -0.436
_refine_diff_density_rms 0.065
_refine_ls_extinction_method none
_refine_ls_goodness_of_fit_ref 1.031
_refine_ls_hydrogen_treatment constr
_refine_ls_matrix_type full
_refine_ls_number_parameters 561
_refine_ls_number_reflns 10646
_refine_ls_number_restraints 0
_refine_ls_restrained_S_all 1.031
_refine_ls_R_factor_all 0.0637
_refine_ls_R_factor_gt 0.0371
_refine_ls_shift/su_max 0.002
_refine_ls_shift/su_mean 0.000
_refine_ls_structure_factor_coef Fsqd
_refine_ls_weighting_details 'w=1/[\s^2^(Fo^2^)+(0.0404P)^2^+3.6258P] where P=(Fo^2^+2Fc^2^)/3'
_refine_ls_weighting_scheme calc
_refine_ls_wR_factor_gt 0.0868
_refine_ls_wR_factor_ref 0.0985
_reflns_Friedel_coverage 0.000
_reflns_number_gt 7704
_reflns_number_total 10646
_reflns_threshold_expression 'I > 2\s(I)'
_cod_data_source_file c8dt03833c2.cif
_cod_data_source_block 2-Et2O-298K
_cod_depositor_comments
;
The following automatic conversions were performed:

'_chemical_melting_point' value 'not measured' was changed to '?' -
the value is undefined or not given.

Automatic conversion script
Id: cif_fix_values 4973 2017-02-22 13:04:09Z antanas 

 Adding full bibliography for 7048090--7048108.cif.
;
_cod_original_cell_volume 4284.9(9)
_cod_database_code 7048092
_shelx_shelxl_version_number 2016/4
_shelx_space_group_comment
;
The symmetry employed for this shelxl refinement is uniquely defined
by the following loop, which should always be used as a source of
symmetry information in preference to the above space-group names.
They are only intended as comments.
;

loop_
_space_group_symop_operation_xyz
'x, y, z'
'-x, y+1/2, -z+1/2'
'-x, -y, -z'
'x, -y-1/2, z-1/2'

loop_
_atom_site_label
_atom_site_type_symbol
_atom_site_fract_x
_atom_site_fract_y
_atom_site_fract_z
_atom_site_U_iso_or_equiv
_atom_site_adp_type
_atom_site_occupancy
_atom_site_site_symmetry_order
_atom_site_calc_flag
_atom_site_refinement_flags_posn
_atom_site_refinement_flags_adp
C1 C 0.73426(19) -0.15680(19) 0.42445(16) 0.0428(7) Uani 1 1 d . .
H1 H 0.684827 -0.150883 0.446695 0.051 Uiso 1 1 calc R U
C2 C 0.7984(2) -0.2033(2) 0.46450(17) 0.0498(8) Uani 1 1 d . .
H2 H 0.792095 -0.230502 0.511445 0.060 Uiso 1 1 calc R U
C3 C 0.8737(2) -0.20870(19) 0.43292(16) 0.0472(7) Uani 1 1 d . .
H3 H 0.919001 -0.239272 0.459040 0.057 Uiso 1 1 calc R U
C4 C 0.88066(17) -0.16907(17) 0.36362(16) 0.0386(6) Uani 1 1 d . .
H4 H 0.931402 -0.171429 0.343082 0.046 Uiso 1 1 calc R U
C5 C 0.81132(15) -0.12437(15) 0.32270(14) 0.0283(5) Uani 1 1 d . .
C6 C 0.86648(14) -0.09774(15) 0.20077(14) 0.0265(5) Uani 1 1 d . .
C7 C 0.89845(17) -0.17884(17) 0.18851(16) 0.0377(6) Uani 1 1 d . .
H7 H 0.885298 -0.223933 0.219345 0.045 Uiso 1 1 calc R U
C8 C 0.94899(18) -0.19141(19) 0.13115(17) 0.0432(7) Uani 1 1 d . .
H8 H 0.971842 -0.244444 0.124378 0.052 Uiso 1 1 calc R U
C9 C 0.96573(18) -0.12483(19) 0.08348(17) 0.0445(7) Uani 1 1 d . .
H9 H 0.999478 -0.132357 0.044090 0.053 Uiso 1 1 calc R U
C10 C 0.93141(16) -0.04747(18) 0.09566(16) 0.0376(6) Uani 1 1 d . .
H10 H 0.941014 -0.003169 0.062426 0.045 Uiso 1 1 calc R U
C11 C 0.61629(19) 0.06101(18) 0.43695(17) 0.0441(7) Uani 1 1 d . .
H11 H 0.563205 0.035743 0.428604 0.053 Uiso 1 1 calc R U
C12 C 0.6339(2) 0.1154(2) 0.49911(19) 0.0552(8) Uani 1 1 d . .
H12 H 0.594462 0.125858 0.532911 0.066 Uiso 1 1 calc R U
C13 C 0.7121(2) 0.1545(2) 0.51026(18) 0.0539(8) Uani 1 1 d . .
H13 H 0.726770 0.190466 0.552988 0.065 Uiso 1 1 calc R U
C14 C 0.76832(19) 0.13984(18) 0.45785(16) 0.0430(7) Uani 1 1 d . .
H14 H 0.819745 0.168327 0.463564 0.052 Uiso 1 1 calc R U
C15 C 0.74801(16) 0.08189(15) 0.39571(14) 0.0302(5) Uani 1 1 d . .
C16 C 0.88360(15) 0.07367(15) 0.34777(14) 0.0283(5) Uani 1 1 d . .
C17 C 0.93772(17) 0.07168(18) 0.42057(16) 0.0413(6) Uani 1 1 d . .
H17 H 0.915061 0.072029 0.467662 0.050 Uiso 1 1 calc R U
C18 C 1.02392(19) 0.0692(2) 0.42206(19) 0.0517(8) Uani 1 1 d . .
H18 H 1.059667 0.068651 0.470076 0.062 Uiso 1 1 calc R U
C19 C 1.05716(18) 0.0677(2) 0.3522(2) 0.0538(8) Uani 1 1 d . .
H19 H 1.115255 0.063891 0.352217 0.065 Uiso 1 1 calc R U
C20 C 1.00262(16) 0.07181(19) 0.28238(18) 0.0416(6) Uani 1 1 d . .
H20 H 1.025107 0.070774 0.235213 0.050 Uiso 1 1 calc R U
C21 C 0.47762(16) 0.0200(2) 0.22553(18) 0.0428(7) Uani 1 1 d . .
H21 H 0.458309 -0.029479 0.246078 0.051 Uiso 1 1 calc R U
C22 C 0.41992(17) 0.0708(2) 0.18199(19) 0.0493(8) Uani 1 1 d . .
H22 H 0.362753 0.056963 0.173937 0.059 Uiso 1 1 calc R U
C23 C 0.44857(17) 0.1433(2) 0.15022(17) 0.0454(7) Uani 1 1 d . .
H23 H 0.410522 0.179269 0.120379 0.055 Uiso 1 1 calc R U
C24 C 0.53355(16) 0.16257(18) 0.16257(16) 0.0382(6) Uani 1 1 d . .
H24 H 0.553316 0.210713 0.140080 0.046 Uiso 1 1 calc R U
C25 C 0.59029(14) 0.10861(15) 0.20965(14) 0.0285(5) Uani 1 1 d . .
C26 C 0.71530(15) 0.19577(15) 0.22178(14) 0.0285(5) Uani 1 1 d . .
C27 C 0.67982(18) 0.27360(17) 0.24038(16) 0.0404(6) Uani 1 1 d . .
H27 H 0.623755 0.276041 0.249085 0.049 Uiso 1 1 calc R U
C28 C 0.7279(2) 0.34532(19) 0.24559(18) 0.0495(7) Uani 1 1 d . .
H28 H 0.704513 0.396877 0.256926 0.059 Uiso 1 1 calc R U
C29 C 0.8115(2) 0.34045(19) 0.2338(2) 0.0531(8) Uani 1 1 d . .
H29 H 0.845452 0.388420 0.238262 0.064 Uiso 1 1 calc R U
C30 C 0.84373(18) 0.26422(18) 0.21559(17) 0.0419(7) Uani 1 1 d . .
H30 H 0.900373 0.261308 0.208837 0.050 Uiso 1 1 calc R U
C31 C 0.57807(18) -0.19609(18) 0.20597(18) 0.0439(7) Uani 1 1 d . .
H31 H 0.562176 -0.214045 0.253437 0.053 Uiso 1 1 calc R U
C32 C 0.5566(2) -0.2454(2) 0.1409(2) 0.0541(8) Uani 1 1 d . .
H32 H 0.524387 -0.293944 0.143333 0.065 Uiso 1 1 calc R U
C33 C 0.5842(2) -0.22140(19) 0.07055(19) 0.0525(8) Uani 1 1 d . .
H33 H 0.571347 -0.254179 0.025311 0.063 Uiso 1 1 calc R U
C34 C 0.63025(18) -0.14922(18) 0.06900(16) 0.0419(6) Uani 1 1 d . .
H34 H 0.650841 -0.133838 0.022907 0.050 Uiso 1 1 calc R U
C35 C 0.64703(15) -0.09751(16) 0.13670(15) 0.0301(5) Uani 1 1 d . .
C36 C 0.69238(15) 0.02747(15) 0.07509(14) 0.0296(5) Uani 1 1 d . .
C37 C 0.62544(18) 0.03306(18) 0.01202(17) 0.0432(7) Uani 1 1 d . .
H37 H 0.579034 -0.002645 0.010562 0.052 Uiso 1 1 calc R U
C38 C 0.6281(2) 0.0904(2) -0.04690(17) 0.0528(8) Uani 1 1 d . .
H38 H 0.583372 0.094683 -0.088030 0.063 Uiso 1 1 calc R U
C39 C 0.6982(2) 0.1423(2) -0.04494(17) 0.0559(9) Uani 1 1 d . .
H39 H 0.702260 0.180532 -0.085424 0.067 Uiso 1 1 calc R U
C40 C 0.7616(2) 0.13572(18) 0.01843(16) 0.0430(7) Uani 1 1 d . .
H40 H 0.808220 0.171240 0.020153 0.052 Uiso 1 1 calc R U
C100 C 0.3144(3) 0.0587(3) 0.3770(3) 0.0868(13) Uani 1 1 d . .
H10A H 0.272195 0.025796 0.397744 0.130 Uiso 1 1 calc R U
H10B H 0.343561 0.093516 0.418187 0.130 Uiso 1 1 calc R U
H10C H 0.354145 0.021630 0.357418 0.130 Uiso 1 1 calc R U
C101 C 0.2725(2) 0.1140(2) 0.3104(2) 0.0684(10) Uani 1 1 d . .
H10D H 0.230641 0.150043 0.329394 0.082 Uiso 1 1 calc R U
H10E H 0.314405 0.149657 0.291191 0.082 Uiso 1 1 calc R U
C102 C 0.1973(2) 0.1115(3) 0.1843(2) 0.0729(12) Uani 1 1 d . .
H10F H 0.238401 0.150771 0.168715 0.088 Uiso 1 1 calc R U
H10G H 0.148900 0.142853 0.196932 0.088 Uiso 1 1 calc R U
C103 C 0.1695(3) 0.0441(3) 0.1166(2) 0.0930(15) Uani 1 1 d . .
H10H H 0.218947 0.018792 0.100610 0.140 Uiso 1 1 calc R U
H10I H 0.137231 0.071616 0.072126 0.140 Uiso 1 1 calc R U
H10J H 0.135611 0.001118 0.136189 0.140 Uiso 1 1 calc R U
N1 N 0.73821(13) -0.11864(13) 0.35404(12) 0.0305(4) Uani 1 1 d . .
N2 N 0.67183(13) 0.04169(13) 0.38662(12) 0.0313(5) Uani 1 1 d . .
N3 N 0.56119(12) 0.03711(13) 0.24070(13) 0.0319(5) Uani 1 1 d . .
N4 N 0.62108(12) -0.12255(13) 0.20564(12) 0.0317(5) Uani 1 1 d . .
N5 N 0.81347(12) -0.07885(12) 0.25480(11) 0.0265(4) Uani 1 1 d . .
N6 N 0.79766(12) 0.06465(13) 0.33810(11) 0.0279(4) Uani 1 1 d . .
N7 N 0.67605(12) 0.11913(12) 0.22259(12) 0.0272(4) Uani 1 1 d . .
N8 N 0.69159(12) -0.02366(13) 0.13983(11) 0.0273(4) Uani 1 1 d . .
N9 N 0.88413(12) -0.03251(13) 0.15389(11) 0.0278(4) Uani 1 1 d . .
N10 N 0.91784(12) 0.07731(13) 0.27913(12) 0.0297(4) Uani 1 1 d . .
N11 N 0.79686(13) 0.19274(13) 0.20691(12) 0.0298(4) Uani 1 1 d . .
N12 N 0.75981(13) 0.08040(13) 0.07823(12) 0.0296(4) Uani 1 1 d . .
O100 O 0.23325(14) 0.06203(15) 0.24890(14) 0.0590(6) Uani 1 1 d . .
CL1 Cl 0.53343(4) -0.11697(5) 0.37044(5) 0.04798(18) Uani 1 1 d . .
CL2 Cl 0.95283(4) 0.15637(5) 0.10932(4) 0.04598(17) Uani 1 1 d . .
CO1 Co 0.63996(2) -0.04738(2) 0.30250(2) 0.03045(9) Uani 1 1 d . .
CO2 Co 0.74467(2) 0.02023(2) 0.23931(2) 0.02302(8) Uani 1 1 d . .
CO3 Co 0.84644(2) 0.08417(2) 0.17440(2) 0.02657(8) Uani 1 1 d . .

loop_
_atom_site_aniso_label
_atom_site_aniso_U_11
_atom_site_aniso_U_22
_atom_site_aniso_U_33
_atom_site_aniso_U_23
_atom_site_aniso_U_13
_atom_site_aniso_U_12
C1 0.0520(16) 0.0464(17) 0.0335(15) 0.0038(13) 0.0181(12) -0.0030(13)
C2 0.071(2) 0.0496(19) 0.0304(15) 0.0120(13) 0.0126(14) 0.0050(15)
C3 0.0632(19) 0.0439(17) 0.0334(15) 0.0077(13) 0.0037(13) 0.0150(14)
C4 0.0416(14) 0.0410(16) 0.0338(14) 0.0025(12) 0.0074(11) 0.0099(12)
C5 0.0355(12) 0.0222(12) 0.0283(12) -0.0026(10) 0.0086(10) 0.0009(9)
C6 0.0255(11) 0.0280(13) 0.0261(12) -0.0018(10) 0.0040(9) -0.0005(9)
C7 0.0487(15) 0.0290(14) 0.0374(15) -0.0021(11) 0.0134(12) 0.0020(11)
C8 0.0526(16) 0.0382(16) 0.0413(16) -0.0093(13) 0.0148(13) 0.0089(13)
C9 0.0492(16) 0.0488(18) 0.0404(16) -0.0102(13) 0.0226(13) 0.0017(13)
C10 0.0415(14) 0.0416(16) 0.0331(14) -0.0028(12) 0.0169(11) -0.0047(12)
C11 0.0495(16) 0.0399(16) 0.0492(17) 0.0031(13) 0.0281(13) 0.0033(13)
C12 0.075(2) 0.0484(19) 0.0512(19) -0.0053(15) 0.0392(17) 0.0036(16)
C13 0.087(2) 0.0408(18) 0.0383(17) -0.0115(13) 0.0245(16) -0.0023(16)
C14 0.0573(17) 0.0372(16) 0.0365(15) -0.0089(12) 0.0129(13) -0.0078(13)
C15 0.0402(13) 0.0260(13) 0.0257(12) 0.0014(10) 0.0094(10) 0.0018(10)
C16 0.0338(12) 0.0215(12) 0.0288(12) 0.0008(10) 0.0023(9) -0.0019(9)
C17 0.0446(15) 0.0461(17) 0.0313(14) 0.0053(12) -0.0008(11) -0.0023(13)
C18 0.0462(16) 0.0525(19) 0.0500(19) 0.0089(15) -0.0147(14) -0.0072(14)
C19 0.0293(14) 0.063(2) 0.066(2) 0.0108(17) -0.0032(13) -0.0067(13)
C20 0.0292(13) 0.0477(17) 0.0482(17) 0.0022(13) 0.0071(11) -0.0039(12)
C21 0.0297(13) 0.0488(18) 0.0511(17) -0.0094(14) 0.0103(12) -0.0047(12)
C22 0.0271(13) 0.060(2) 0.060(2) -0.0151(16) 0.0026(12) 0.0001(13)
C23 0.0369(14) 0.0536(19) 0.0430(16) -0.0124(14) -0.0039(12) 0.0171(13)
C24 0.0389(14) 0.0379(15) 0.0369(15) -0.0029(12) 0.0028(11) 0.0080(11)
C25 0.0285(11) 0.0288(13) 0.0294(13) -0.0043(10) 0.0085(9) 0.0046(9)
C26 0.0352(12) 0.0264(13) 0.0245(12) -0.0003(10) 0.0060(9) 0.0014(10)
C27 0.0462(15) 0.0332(15) 0.0429(16) -0.0058(12) 0.0097(12) 0.0039(12)
C28 0.068(2) 0.0292(15) 0.0518(18) -0.0072(13) 0.0109(15) 0.0042(14)
C29 0.066(2) 0.0329(16) 0.062(2) -0.0068(14) 0.0145(16) -0.0144(15)
C30 0.0453(15) 0.0377(16) 0.0440(16) -0.0034(13) 0.0106(12) -0.0118(12)
C31 0.0469(16) 0.0341(16) 0.0534(18) 0.0035(13) 0.0164(13) -0.0054(12)
C32 0.0596(19) 0.0351(17) 0.069(2) -0.0064(15) 0.0122(16) -0.0152(14)
C33 0.065(2) 0.0385(17) 0.0515(19) -0.0115(14) 0.0000(15) -0.0095(15)
C34 0.0534(16) 0.0389(16) 0.0334(15) -0.0053(12) 0.0062(12) -0.0059(13)
C35 0.0281(11) 0.0291(13) 0.0329(13) -0.0006(10) 0.0035(10) -0.0003(10)
C36 0.0349(12) 0.0276(13) 0.0266(12) -0.0032(10) 0.0055(10) 0.0032(10)
C37 0.0457(15) 0.0398(16) 0.0403(16) -0.0007(13) -0.0064(12) 0.0011(12)
C38 0.073(2) 0.0426(18) 0.0358(16) 0.0017(13) -0.0143(15) 0.0063(16)
C39 0.094(3) 0.0381(17) 0.0323(16) 0.0115(13) -0.0007(16) 0.0005(17)
C40 0.0616(18) 0.0341(16) 0.0341(15) 0.0077(12) 0.0097(13) -0.0028(13)
C100 0.097(3) 0.094(3) 0.069(3) -0.001(2) 0.008(2) 0.004(3)
C101 0.067(2) 0.061(2) 0.079(3) -0.007(2) 0.018(2) -0.0125(18)
C102 0.0417(17) 0.083(3) 0.099(3) 0.038(2) 0.0249(18) 0.0260(18)
C103 0.059(2) 0.155(5) 0.058(2) -0.018(3) -0.0181(19) 0.008(3)
N1 0.0362(11) 0.0283(11) 0.0286(11) 0.0009(9) 0.0104(8) -0.0008(9)
N2 0.0356(11) 0.0292(11) 0.0314(11) 0.0016(9) 0.0128(9) 0.0019(9)
N3 0.0260(10) 0.0354(12) 0.0362(12) -0.0040(9) 0.0103(8) -0.0008(9)
N4 0.0311(10) 0.0282(11) 0.0371(12) 0.0014(9) 0.0097(9) -0.0013(8)
N5 0.0279(10) 0.0262(11) 0.0265(10) 0.0022(8) 0.0078(8) 0.0033(8)
N6 0.0292(10) 0.0308(11) 0.0245(10) -0.0013(8) 0.0066(8) -0.0019(8)
N7 0.0272(10) 0.0249(11) 0.0302(11) 0.0008(8) 0.0067(8) 0.0023(8)
N8 0.0272(10) 0.0282(11) 0.0265(10) -0.0004(8) 0.0039(8) -0.0012(8)
N9 0.0269(10) 0.0308(11) 0.0267(10) -0.0019(8) 0.0073(8) -0.0003(8)
N10 0.0273(10) 0.0289(11) 0.0334(11) 0.0012(9) 0.0058(8) -0.0031(8)
N11 0.0343(10) 0.0281(11) 0.0275(11) 0.0012(8) 0.0061(8) -0.0030(8)
N12 0.0360(11) 0.0274(11) 0.0265(10) 0.0014(8) 0.0081(8) 0.0016(8)
O100 0.0532(13) 0.0559(14) 0.0672(15) 0.0023(12) 0.0066(11) -0.0060(11)
CL1 0.0452(4) 0.0467(4) 0.0577(5) -0.0010(3) 0.0265(3) -0.0093(3)
CL2 0.0448(4) 0.0480(4) 0.0501(4) 0.0007(3) 0.0235(3) -0.0090(3)
CO1 0.02978(17) 0.03028(19) 0.03245(19) -0.00188(14) 0.00849(13) 0.00119(13)
CO2 0.02282(15) 0.02375(17) 0.02349(16) 0.00044(12) 0.00674(11) -0.00013(12)
CO3 0.02706(16) 0.02698(18) 0.02665(17) -0.00044(13) 0.00715(12) -0.00107(13)

loop_
_atom_type_symbol
_atom_type_description
_atom_type_scat_dispersion_real
_atom_type_scat_dispersion_imag
_atom_type_scat_source
C C 0.0033 0.0016 'International Tables Vol C Tables 4.2.6.8 and 6.1.1.4'
H H 0.0000 0.0000 'International Tables Vol C Tables 4.2.6.8 and 6.1.1.4'
N N 0.0061 0.0033 'International Tables Vol C Tables 4.2.6.8 and 6.1.1.4'
O O 0.0106 0.0060 'International Tables Vol C Tables 4.2.6.8 and 6.1.1.4'
Cl Cl 0.1484 0.1585 'International Tables Vol C Tables 4.2.6.8 and 6.1.1.4'
Co Co 0.3494 0.9721 'International Tables Vol C Tables 4.2.6.8 and 6.1.1.4'

loop_
_geom_angle_atom_site_label_1
_geom_angle_atom_site_label_2
_geom_angle_atom_site_label_3
_geom_angle
N1 C1 C2 123.9(3)
N1 C1 H1 118.0
C2 C1 H1 118.0
C1 C2 C3 117.9(3)
C1 C2 H2 121.1
C3 C2 H2 121.1
C4 C3 C2 119.7(3)
C4 C3 H3 120.2
C2 C3 H3 120.2
C3 C4 C5 120.4(3)
C3 C4 H4 119.8
C5 C4 H4 119.8
N1 C5 N5 115.4(2)
N1 C5 C4 119.7(2)
N5 C5 C4 124.7(2)
N9 C6 N5 115.5(2)
N9 C6 C7 119.5(2)
N5 C6 C7 124.8(2)
C8 C7 C6 120.1(3)
C8 C7 H7 119.9
C6 C7 H7 119.9
C7 C8 C9 119.7(3)
C7 C8 H8 120.2
C9 C8 H8 120.2
C10 C9 C8 118.4(2)
C10 C9 H9 120.8
C8 C9 H9 120.8
N9 C10 C9 123.1(3)
N9 C10 H10 118.5
C9 C10 H10 118.5
N2 C11 C12 123.8(3)
N2 C11 H11 118.1
C12 C11 H11 118.1
C11 C12 C13 118.0(3)
C11 C12 H12 121.0
C13 C12 H12 121.0
C14 C13 C12 119.8(3)
C14 C13 H13 120.1
C12 C13 H13 120.1
C13 C14 C15 120.1(3)
C13 C14 H14 120.0
C15 C14 H14 120.0
N2 C15 N6 115.0(2)
N2 C15 C14 119.7(2)
N6 C15 C14 125.2(2)
N6 C16 N10 114.9(2)
N6 C16 C17 125.5(2)
N10 C16 C17 119.3(2)
C18 C17 C16 120.1(3)
C18 C17 H17 120.0
C16 C17 H17 120.0
C17 C18 C19 119.8(3)
C17 C18 H18 120.1
C19 C18 H18 120.1
C20 C19 C18 118.5(3)
C20 C19 H19 120.7
C18 C19 H19 120.7
N10 C20 C19 123.0(3)
N10 C20 H20 118.5
C19 C20 H20 118.5
N3 C21 C22 124.0(3)
N3 C21 H21 118.0
C22 C21 H21 118.0
C21 C22 C23 118.1(3)
C21 C22 H22 120.9
C23 C22 H22 120.9
C22 C23 C24 120.1(3)
C22 C23 H23 120.0
C24 C23 H23 120.0
C23 C24 C25 119.4(3)
C23 C24 H24 120.3
C25 C24 H24 120.3
N3 C25 N7 115.4(2)
N3 C25 C24 120.0(2)
N7 C25 C24 124.4(2)
N11 C26 N7 115.0(2)
N11 C26 C27 119.9(2)
N7 C26 C27 125.0(2)
C28 C27 C26 120.0(3)
C28 C27 H27 120.0
C26 C27 H27 120.0
C27 C28 C29 119.3(3)
C27 C28 H28 120.3
C29 C28 H28 120.3
C30 C29 C28 119.1(3)
C30 C29 H29 120.4
C28 C29 H29 120.4
N11 C30 C29 122.9(3)
N11 C30 H30 118.5
C29 C30 H30 118.5
N4 C31 C32 123.9(3)
N4 C31 H31 118.1
C32 C31 H31 118.1
C31 C32 C33 118.4(3)
C31 C32 H32 120.8
C33 C32 H32 120.8
C34 C33 C32 119.1(3)
C34 C33 H33 120.5
C32 C33 H33 120.5
C33 C34 C35 120.6(3)
C33 C34 H34 119.7
C35 C34 H34 119.7
N4 C35 N8 115.9(2)
N4 C35 C34 119.7(2)
N8 C35 C34 124.4(2)
N12 C36 N8 115.6(2)
N12 C36 C37 120.1(2)
N8 C36 C37 124.1(2)
C38 C37 C36 120.5(3)
C38 C37 H37 119.8
C36 C37 H37 119.8
C37 C38 C39 119.3(3)
C37 C38 H38 120.3
C39 C38 H38 120.3
C40 C39 C38 118.3(3)
C40 C39 H39 120.8
C38 C39 H39 120.8
N12 C40 C39 123.4(3)
N12 C40 H40 118.3
C39 C40 H40 118.3
C101 C100 H10A 109.5
C101 C100 H10B 109.5
H10A C100 H10B 109.5
C101 C100 H10C 109.5
H10A C100 H10C 109.5
H10B C100 H10C 109.5
O100 C101 C100 108.9(3)
O100 C101 H10D 109.9
C100 C101 H10D 109.9
O100 C101 H10E 109.9
C100 C101 H10E 109.9
H10D C101 H10E 108.3
O100 C102 C103 103.7(3)
O100 C102 H10F 111.0
C103 C102 H10F 111.0
O100 C102 H10G 111.0
C103 C102 H10G 111.0
H10F C102 H10G 109.0
C102 C103 H10H 109.5
C102 C103 H10I 109.5
H10H C103 H10I 109.5
C102 C103 H10J 109.5
H10H C103 H10J 109.5
H10I C103 H10J 109.5
C1 N1 C5 118.3(2)
C1 N1 CO1 120.06(17)
C5 N1 CO1 121.44(16)
C11 N2 C15 118.5(2)
C11 N2 CO1 119.16(18)
C15 N2 CO1 122.31(16)
C21 N3 C25 118.4(2)
C21 N3 CO1 119.31(19)
C25 N3 CO1 122.12(15)
C31 N4 C35 118.2(2)
C31 N4 CO1 121.17(18)
C35 N4 CO1 120.53(16)
C5 N5 C6 123.3(2)
C5 N5 CO2 117.64(15)
C6 N5 CO2 118.92(15)
C16 N6 C15 124.4(2)
C16 N6 CO2 116.98(15)
C15 N6 CO2 118.56(16)
C25 N7 C26 123.9(2)
C25 N7 CO2 117.70(16)
C26 N7 CO2 118.40(15)
C35 N8 C36 122.6(2)
C35 N8 CO2 120.38(16)
C36 N8 CO2 116.55(16)
C10 N9 C6 119.0(2)
C10 N9 CO3 120.46(17)
C6 N9 CO3 120.44(15)
C20 N10 C16 119.1(2)
C20 N10 CO3 118.87(18)
C16 N10 CO3 121.96(15)
C30 N11 C26 118.6(2)
C30 N11 CO3 120.87(18)
C26 N11 CO3 120.55(16)
C40 N12 C36 118.3(2)
C40 N12 CO3 121.16(18)
C36 N12 CO3 120.17(16)
C102 O100 C101 110.4(3)
N3 CO1 N2 89.05(8)
N3 CO1 N4 87.37(8)
N2 CO1 N4 168.95(8)
N3 CO1 N1 167.74(8)
N2 CO1 N1 88.86(8)
N4 CO1 N1 92.43(8)
N3 CO1 CO2 83.67(6)
N2 CO1 CO2 83.59(6)
N4 CO1 CO2 85.63(6)
N1 CO1 CO2 84.09(6)
N3 CO1 CL1 97.05(6)
N2 CO1 CL1 95.52(6)
N4 CO1 CL1 95.29(6)
N1 CO1 CL1 95.18(6)
CO2 CO1 CL1 178.86(3)
N7 CO2 N6 90.08(9)
N7 CO2 N5 179.35(8)
N6 CO2 N5 90.45(8)
N7 CO2 N8 89.67(8)
N6 CO2 N8 179.63(9)
N5 CO2 N8 89.80(8)
N7 CO2 CO3 89.84(6)
N6 CO2 CO3 90.65(6)
N5 CO2 CO3 89.76(6)
N8 CO2 CO3 89.07(6)
N7 CO2 CO1 90.63(6)
N6 CO2 CO1 90.82(6)
N5 CO2 CO1 89.75(6)
N8 CO2 CO1 89.46(6)
CO3 CO2 CO1 178.454(19)
N10 CO3 N9 87.67(8)
N10 CO3 N12 170.03(8)
N9 CO3 N12 91.05(8)
N10 CO3 N11 89.71(8)
N9 CO3 N11 170.65(8)
N12 CO3 N11 89.98(8)
N10 CO3 CO2 83.98(6)
N9 CO3 CO2 86.01(6)
N12 CO3 CO2 86.06(6)
N11 CO3 CO2 84.80(6)
N10 CO3 CL2 95.19(6)
N9 CO3 CL2 96.08(6)
N12 CO3 CL2 94.79(6)
N11 CO3 CL2 93.09(6)
CO2 CO3 CL2 177.73(2)

loop_
_geom_bond_atom_site_label_1
_geom_bond_atom_site_label_2
_geom_bond_distance
C1 N1 1.357(3)
C1 C2 1.364(4)
C1 H1 0.9300
C2 C3 1.390(4)
C2 H2 0.9300
C3 C4 1.361(4)
C3 H3 0.9300
C4 C5 1.412(3)
C4 H4 0.9300
C5 N1 1.357(3)
C5 N5 1.372(3)
C6 N9 1.363(3)
C6 N5 1.374(3)
C6 C7 1.410(3)
C7 C8 1.373(4)
C7 H7 0.9300
C8 C9 1.383(4)
C8 H8 0.9300
C9 C10 1.371(4)
C9 H9 0.9300
C10 N9 1.356(3)
C10 H10 0.9300
C11 N2 1.358(3)
C11 C12 1.366(4)
C11 H11 0.9300
C12 C13 1.383(5)
C12 H12 0.9300
C13 C14 1.377(4)
C13 H13 0.9300
C14 C15 1.406(4)
C14 H14 0.9300
C15 N2 1.363(3)
C15 N6 1.379(3)
C16 N6 1.367(3)
C16 N10 1.367(3)
C16 C17 1.410(3)
C17 C18 1.374(4)
C17 H17 0.9300
C18 C19 1.378(5)
C18 H18 0.9300
C19 C20 1.374(4)
C19 H19 0.9300
C20 N10 1.350(3)
C20 H20 0.9300
C21 N3 1.350(3)
C21 C22 1.361(4)
C21 H21 0.9300
C22 C23 1.377(4)
C22 H22 0.9300
C23 C24 1.378(4)
C23 H23 0.9300
C24 C25 1.410(3)
C24 H24 0.9300
C25 N3 1.361(3)
C25 N7 1.366(3)
C26 N11 1.364(3)
C26 N7 1.368(3)
C26 C27 1.413(4)
C27 C28 1.367(4)
C27 H27 0.9300
C28 C29 1.383(4)
C28 H28 0.9300
C29 C30 1.366(4)
C29 H29 0.9300
C30 N11 1.354(3)
C30 H30 0.9300
C31 N4 1.353(3)
C31 C32 1.363(4)
C31 H31 0.9300
C32 C33 1.393(5)
C32 H32 0.9300
C33 C34 1.362(4)
C33 H33 0.9300
C34 C35 1.412(4)
C34 H34 0.9300
C35 N4 1.365(3)
C35 N8 1.367(3)
C36 N12 1.360(3)
C36 N8 1.374(3)
C36 C37 1.407(4)
C37 C38 1.362(4)
C37 H37 0.9300
C38 C39 1.385(5)
C38 H38 0.9300
C39 C40 1.376(4)
C39 H39 0.9300
C40 N12 1.351(3)
C40 H40 0.9300
C100 C101 1.515(5)
C100 H10A 0.9600
C100 H10B 0.9600
C100 H10C 0.9600
C101 O100 1.410(4)
C101 H10D 0.9700
C101 H10E 0.9700
C102 O100 1.407(4)
C102 C103 1.591(6)
C102 H10F 0.9700
C102 H10G 0.9700
C103 H10H 0.9600
C103 H10I 0.9600
C103 H10J 0.9600
N1 CO1 2.028(2)
N2 CO1 2.027(2)
N3 CO1 2.027(2)
N4 CO1 2.027(2)
N5 CO2 1.9125(19)
N6 CO2 1.911(2)
N7 CO2 1.9098(19)
N8 CO2 1.918(2)
N9 CO3 1.991(2)
N10 CO3 1.982(2)
N11 CO3 2.006(2)
N12 CO3 1.991(2)
CL1 CO1 2.4574(7)
CL2 CO3 2.4471(7)
CO1 CO2 2.3752(5)
CO2 CO3 2.3299(5)

loop_
_geom_torsion_atom_site_label_1
_geom_torsion_atom_site_label_2
_geom_torsion_atom_site_label_3
_geom_torsion_atom_site_label_4
_geom_torsion
N1 C1 C2 C3 3.0(5)
C1 C2 C3 C4 -0.8(5)
C2 C3 C4 C5 -1.6(5)
C3 C4 C5 N1 2.2(4)
C3 C4 C5 N5 176.4(3)
N9 C6 C7 C8 1.8(4)
N5 C6 C7 C8 177.9(2)
C6 C7 C8 C9 -2.4(4)
C7 C8 C9 C10 0.5(4)
C8 C9 C10 N9 2.2(4)
N2 C11 C12 C13 1.5(5)
C11 C12 C13 C14 2.0(5)
C12 C13 C14 C15 -3.4(5)
C13 C14 C15 N2 1.4(4)
C13 C14 C15 N6 177.3(3)
N6 C16 C17 C18 170.6(3)
N10 C16 C17 C18 -3.2(4)
C16 C17 C18 C19 -0.8(5)
C17 C18 C19 C20 2.4(5)
C18 C19 C20 N10 0.0(5)
N3 C21 C22 C23 1.2(5)
C21 C22 C23 C24 0.2(4)
C22 C23 C24 C25 -1.7(4)
C23 C24 C25 N3 1.7(4)
C23 C24 C25 N7 176.5(2)
N11 C26 C27 C28 -1.8(4)
N7 C26 C27 C28 173.3(3)
C26 C27 C28 C29 -1.1(4)
C27 C28 C29 C30 1.4(5)
C28 C29 C30 N11 1.3(5)
N4 C31 C32 C33 3.5(5)
C31 C32 C33 C34 -1.0(5)
C32 C33 C34 C35 -2.5(5)
C33 C34 C35 N4 3.8(4)
C33 C34 C35 N8 -179.1(3)
N12 C36 C37 C38 1.0(4)
N8 C36 C37 C38 174.5(3)
C36 C37 C38 C39 1.2(5)
C37 C38 C39 C40 -2.2(5)
C38 C39 C40 N12 1.1(5)
C2 C1 N1 C5 -2.4(4)
C2 C1 N1 CO1 -177.6(2)
N5 C5 N1 C1 -175.0(2)
C4 C5 N1 C1 -0.2(4)
N5 C5 N1 CO1 0.1(3)
C4 C5 N1 CO1 174.93(18)
C12 C11 N2 C15 -3.6(4)
C12 C11 N2 CO1 175.1(2)
N6 C15 N2 C11 -174.3(2)
C14 C15 N2 C11 2.0(4)
N6 C15 N2 CO1 7.1(3)
C14 C15 N2 CO1 -176.58(19)
C22 C21 N3 C25 -1.2(4)
C22 C21 N3 CO1 -177.3(2)
N7 C25 N3 C21 -175.6(2)
C24 C25 N3 C21 -0.3(3)
N7 C25 N3 CO1 0.4(3)
C24 C25 N3 CO1 175.69(18)
C32 C31 N4 C35 -2.2(4)
C32 C31 N4 CO1 173.8(2)
N8 C35 N4 C31 -178.8(2)
C34 C35 N4 C31 -1.4(4)
N8 C35 N4 CO1 5.2(3)
C34 C35 N4 CO1 -177.45(19)
N1 C5 N5 C6 -156.9(2)
C4 C5 N5 C6 28.6(4)
N1 C5 N5 CO2 27.6(3)
C4 C5 N5 CO2 -146.9(2)
N9 C6 N5 C5 -156.8(2)
C7 C6 N5 C5 26.9(4)
N9 C6 N5 CO2 18.6(3)
C7 C6 N5 CO2 -157.7(2)
N10 C16 N6 C15 -161.9(2)
C17 C16 N6 C15 24.1(4)
N10 C16 N6 CO2 21.1(3)
C17 C16 N6 CO2 -152.9(2)
N2 C15 N6 C16 -157.2(2)
C14 C15 N6 C16 26.7(4)
N2 C15 N6 CO2 19.8(3)
C14 C15 N6 CO2 -156.3(2)
N3 C25 N7 C26 -156.3(2)
C24 C25 N7 C26 28.7(4)
N3 C25 N7 CO2 25.9(3)
C24 C25 N7 CO2 -149.2(2)
N11 C26 N7 C25 -157.0(2)
C27 C26 N7 C25 27.7(4)
N11 C26 N7 CO2 20.9(3)
C27 C26 N7 CO2 -154.4(2)
N4 C35 N8 C36 -152.5(2)
C34 C35 N8 C36 30.2(4)
N4 C35 N8 CO2 19.4(3)
C34 C35 N8 CO2 -157.8(2)
N12 C36 N8 C35 -157.5(2)
C37 C36 N8 C35 28.7(4)
N12 C36 N8 CO2 30.3(3)
C37 C36 N8 CO2 -143.5(2)
C9 C10 N9 C6 -2.9(4)
C9 C10 N9 CO3 173.8(2)
N5 C6 N9 C10 -175.7(2)
C7 C6 N9 C10 0.8(3)
N5 C6 N9 CO3 7.7(3)
C7 C6 N9 CO3 -175.86(18)
C19 C20 N10 C16 -4.0(4)
C19 C20 N10 CO3 179.3(2)
N6 C16 N10 C20 -168.9(2)
C17 C16 N10 C20 5.5(4)
N6 C16 N10 CO3 7.7(3)
C17 C16 N10 CO3 -177.92(19)
C29 C30 N11 C26 -4.2(4)
C29 C30 N11 CO3 176.7(2)
N7 C26 N11 C30 -171.2(2)
C27 C26 N11 C30 4.3(3)
N7 C26 N11 CO3 8.0(3)
C27 C26 N11 CO3 -176.52(18)
C39 C40 N12 C36 1.1(4)
C39 C40 N12 CO3 -172.2(2)
N8 C36 N12 C40 -176.2(2)
C37 C36 N12 C40 -2.1(3)
N8 C36 N12 CO3 -2.8(3)
C37 C36 N12 CO3 171.23(19)
C103 C102 O100 C101 171.3(3)
C100 C101 O100 C102 -177.0(3)
